data_7039619
loop_
_publ_author_name
'Jiang, Shi'
'Quintero-Duque, Samuel'
'Roisnel, Thierry'
'Dorcet, Vincent'
'Grellier, Mary'
'Sabo-Etienne, Sylviane'
'Darcel, Christophe'
'Sortais, Jean-Baptiste'

_publ_section_title
;
 Direct synthesis of dicarbonyl PCP-iron hydride complexes and catalytic
 dehydrogenative borylation of styrene.
;
_journal_issue 27
_journal_name_full 'Dalton transactions (Cambridge, England : 2003)'
_journal_page_first 11101
_journal_page_last 11108
_journal_paper_doi 10.1039/c6dt01149g
_journal_volume 45
_journal_year 2016
_chemical_compound_source 'synthesis as described'
_chemical_formula_moiety 'C20 H34 Fe1 N2 O2 P2'
_chemical_formula_sum 'C20 H34 Fe N2 O2 P2'
_chemical_formula_weight 452.28
_chemical_name_systematic
;
 ?
;
_space_group_IT_number 61
_symmetry_cell_setting orthorhombic
_symmetry_Int_Tables_number 61
_symmetry_space_group_name_Hall '-P 2ac 2ab'
_symmetry_space_group_name_H-M 'P b c a'
_atom_sites_solution_hydrogens geom
_atom_sites_solution_primary direct
_atom_sites_solution_secondary difmap
_audit_conform_dict_location ftp://ftp.iucr.org/pub/cif_core.dic
_audit_conform_dict_name cif_core.dic
_audit_conform_dict_version 2.4
_audit_creation_date 2015-03-13T15:14:34-00:00
_audit_creation_method 'WinGX routine CIF_UPDATE'
_audit_update_record
;
2016-03-18 deposited with the CCDC.
2016-06-14 downloaded from the CCDC.
;
_cell_angle_alpha 90
_cell_angle_beta 90
_cell_angle_gamma 90
_cell_formula_units_Z 8
_cell_length_a 11.1419(4)
_cell_length_b 14.4501(6)
_cell_length_c 27.7442(12)
_cell_measurement_reflns_used 7434
_cell_measurement_temperature 150(2)
_cell_measurement_theta_max 25.18
_cell_measurement_theta_min 2.74
_cell_measurement_wavelength 0.71073
_cell_volume 4466.9(3)
_computing_cell_refinement 'Bruker APEX2 (Bruker, 2006)'
_computing_data_collection 'Bruker APEX2 (Bruker, 2006)'
_computing_data_reduction 'Bruker APEX2 (Bruker, 2006)'
_computing_molecular_graphics 'Ortep-3 for Windows (Farrugia, 1997)'
_computing_publication_material
;
          WinGX publication routines (Farrugia, 2012),
          CRYSCALc (T. Roisnel, local program, 2014)
;
_computing_structure_refinement 'SHELXL-97 (Sheldrick, 1997)'
_computing_structure_solution 'SIR97 (Altomare et al., 1999)'
_diffrn_ambient_temperature 150(2)
_diffrn_detector 'CCD plate'
_diffrn_measured_fraction_theta_full 0.998
_diffrn_measured_fraction_theta_max 0.998
_diffrn_measurement_device_type 'APEXII, Bruker-AXS'
_diffrn_measurement_method 'CCD rotation images, thin slices'
_diffrn_radiation_monochromator graphite
_diffrn_radiation_probe x-ray
_diffrn_radiation_type MoK\a
_diffrn_radiation_wavelength 0.71073
_diffrn_reflns_av_R_equivalents 0.0411
_diffrn_reflns_av_unetI/netI 0.0459
_diffrn_reflns_limit_h_max 8
_diffrn_reflns_limit_h_min -14
_diffrn_reflns_limit_k_max 18
_diffrn_reflns_limit_k_min -18
_diffrn_reflns_limit_l_max 20
_diffrn_reflns_limit_l_min -35
_diffrn_reflns_number 18576
_diffrn_reflns_theta_full 27.48
_diffrn_reflns_theta_max 27.48
_diffrn_reflns_theta_min 2.91
_exptl_absorpt_coefficient_mu 0.836
_exptl_absorpt_correction_T_max 0.778
_exptl_absorpt_correction_T_min 0.674
_exptl_absorpt_correction_type multi-scan
_exptl_absorpt_process_details
;
  [Sheldrick, G.M. (2002). SADABS Bruker AXS Inc., Madison, Wisconsin, USA]
;
_exptl_crystal_colour yellow
_exptl_crystal_density_diffrn 1.345
_exptl_crystal_density_method 'not measured'
_exptl_crystal_description prism
_exptl_crystal_F_000 1920
_exptl_crystal_size_max 0.6
_exptl_crystal_size_mid 0.37
_exptl_crystal_size_min 0.3
_refine_diff_density_max 0.513
_refine_diff_density_min -0.663
_refine_diff_density_rms 0.072
_refine_ls_extinction_method none
_refine_ls_goodness_of_fit_ref 1.024
_refine_ls_hydrogen_treatment mixed
_refine_ls_matrix_type full
_refine_ls_number_parameters 297
_refine_ls_number_reflns 5122
_refine_ls_number_restraints 9
_refine_ls_restrained_S_all 1.024
_refine_ls_R_factor_all 0.0783
_refine_ls_R_factor_gt 0.0523
_refine_ls_shift/su_max 0.03
_refine_ls_shift/su_mean 0
_refine_ls_structure_factor_coef Fsqd
_refine_ls_weighting_details 'calc w=1/[\s^2^(Fo^2^)+(0.0444P)^2^+7.6029P] where P=(Fo^2^+2Fc^2^)/3'
_refine_ls_weighting_scheme calc
_refine_ls_wR_factor_gt 0.1138
_refine_ls_wR_factor_ref 0.1282
_reflns_number_gt 3751
_reflns_number_total 5122
_reflns_threshold_expression >2sigma(I)
_cod_data_source_file c6dt01149g2.cif
_cod_data_source_block CDSJ138
_cod_depositor_comments 'Adding full bibliography for 7039619--7039625.cif.'
_cod_database_code 7039619

loop_
_symmetry_equiv_pos_as_xyz
'x, y, z'
'-x+1/2, -y, z+1/2'
'x+1/2, -y+1/2, -z'
'-x, y+1/2, -z+1/2'
'-x, -y, -z'
'x-1/2, y, -z-1/2'
'-x-1/2, y-1/2, z'
'x, -y-1/2, z-1/2'

loop_
_atom_site_label
_atom_site_type_symbol
_atom_site_fract_x
_atom_site_fract_y
_atom_site_fract_z
_atom_site_U_iso_or_equiv
_atom_site_adp_type
_atom_site_occupancy
_atom_site_symmetry_multiplicity
_atom_site_calc_flag
_atom_site_refinement_flags
_atom_site_disorder_assembly
_atom_site_disorder_group
Fe1 Fe 0.54637(4) 0.15562(3) 0.625257(15) 0.02922(13) Uani 1 1 d . A .
P1 P 0.38427(9) 0.09082(5) 0.59524(3) 0.0383(2) Uani 1 1 d . . .
P2 P 0.66653(8) 0.26861(7) 0.64660(4) 0.0444(2) Uani 1 1 d . . .
C1 C 0.5475(3) 0.0939(3) 0.68026(13) 0.0419(8) Uani 1 1 d . . .
O2 O 0.5468(3) 0.0548(2) 0.71635(9) 0.0598(8) Uani 1 1 d . A .
C3 C 0.6575(3) 0.0908(2) 0.59385(12) 0.0377(8) Uani 1 1 d . . .
O4 O 0.7302(3) 0.04921(19) 0.57434(10) 0.0608(8) Uani 1 1 d . A .
N5 N 0.3648(2) 0.14228(17) 0.54131(10) 0.0363(6) Uani 1 1 d . A .
H5 H 0.3134 0.1214 0.5198 0.044 Uiso 1 1 calc R . .
C6 C 0.4364(3) 0.22093(19) 0.53298(11) 0.0265(6) Uani 1 1 d . . .
C7 C 0.4191(3) 0.2789(2) 0.49322(11) 0.0329(7) Uani 1 1 d . A .
H7 H 0.3584 0.2657 0.4702 0.039 Uiso 1 1 calc R . .
C8 C 0.4919(3) 0.3557(2) 0.48803(12) 0.0380(8) Uani 1 1 d . . .
H8 H 0.4809 0.3957 0.4612 0.046 Uiso 1 1 calc R A .
C9 C 0.5808(3) 0.3752(2) 0.52148(12) 0.0393(8) Uani 1 1 d . A .
H9 H 0.6303 0.4283 0.5178 0.047 Uiso 1 1 calc R . .
C10 C 0.5965(3) 0.3159(2) 0.56051(12) 0.0330(7) Uani 1 1 d . . .
C11 C 0.5249(2) 0.2379(2) 0.56708(11) 0.0270(6) Uani 1 1 d . A .
N12 N 0.6846(3) 0.3309(2) 0.59613(11) 0.0509(8) Uani 1 1 d . A .
H12 H 0.7445 0.3699 0.5922 0.061 Uiso 1 1 calc R . .
C13A C 0.3553(5) -0.0332(3) 0.58773(18) 0.0274(9) Uani 0.591(4) 1 d PD A 1
H13A H 0.3566 -0.0627 0.6203 0.033 Uiso 0.591(4) 1 calc PR A 1
C14A C 0.4556(7) -0.0741(5) 0.5584(3) 0.0531(15) Uani 0.591(4) 1 d PD A 1
H14A H 0.4428 -0.1408 0.5548 0.08 Uiso 0.591(4) 1 calc PR A 1
H14B H 0.5323 -0.0632 0.5748 0.08 Uiso 0.591(4) 1 calc PR A 1
H14C H 0.4572 -0.045 0.5265 0.08 Uiso 0.591(4) 1 calc PR A 1
C15A C 0.2355(6) -0.0573(4) 0.5635(3) 0.0543(15) Uani 0.591(4) 1 d PD A 1
H15A H 0.2289 -0.0238 0.5329 0.082 Uiso 0.591(4) 1 calc PR A 1
H15B H 0.1691 -0.0393 0.5847 0.082 Uiso 0.591(4) 1 calc PR A 1
H15C H 0.2319 -0.124 0.5574 0.082 Uiso 0.591(4) 1 calc PR A 1
C13B C 0.4356(7) -0.0321(5) 0.5693(3) 0.0274(9) Uani 0.409(4) 1 d PD A 2
H13B H 0.4994 -0.0201 0.5447 0.033 Uiso 0.409(4) 1 calc PR A 2
C14B C 0.4905(9) -0.0925(6) 0.6079(3) 0.0531(15) Uani 0.409(4) 1 d PD A 2
H14D H 0.4289 -0.1094 0.6315 0.08 Uiso 0.409(4) 1 calc PR A 2
H14E H 0.5551 -0.0585 0.6241 0.08 Uiso 0.409(4) 1 calc PR A 2
H14F H 0.5233 -0.1487 0.5932 0.08 Uiso 0.409(4) 1 calc PR A 2
C15B C 0.3317(9) -0.0785(6) 0.5432(4) 0.0543(15) Uani 0.409(4) 1 d PD A 2
H15D H 0.359 -0.1371 0.5292 0.082 Uiso 0.409(4) 1 calc PR A 2
H15E H 0.3025 -0.0378 0.5175 0.082 Uiso 0.409(4) 1 calc PR A 2
H15F H 0.2667 -0.0907 0.5661 0.082 Uiso 0.409(4) 1 calc PR A 2
C16A C 0.2348(5) 0.1218(4) 0.6316(2) 0.0330(11) Uani 0.627(5) 1 d PD A 1
H16A H 0.1664 0.0902 0.6151 0.04 Uiso 0.627(5) 1 calc PR A 1
C17A C 0.2404(6) 0.0851(5) 0.6831(2) 0.0488(13) Uani 0.627(5) 1 d PD A 1
H17A H 0.3068 0.1149 0.7003 0.073 Uiso 0.627(5) 1 calc PR A 1
H17B H 0.2533 0.018 0.6825 0.073 Uiso 0.627(5) 1 calc PR A 1
H17C H 0.1648 0.0988 0.6997 0.073 Uiso 0.627(5) 1 calc PR A 1
C18A C 0.2104(7) 0.2247(5) 0.6305(3) 0.0574(19) Uani 0.627(5) 1 d PD A 1
H18A H 0.1337 0.2375 0.6464 0.086 Uiso 0.627(5) 1 calc PR A 1
H18B H 0.2067 0.2458 0.5969 0.086 Uiso 0.627(5) 1 calc PR A 1
H18C H 0.275 0.2575 0.6473 0.086 Uiso 0.627(5) 1 calc PR A 1
C16B C 0.2520(9) 0.0848(7) 0.6164(3) 0.0330(11) Uani 0.373(5) 1 d PD A 2
H16B H 0.2011 0.0508 0.5926 0.04 Uiso 0.373(5) 1 calc PR A 2
C17B C 0.2501(11) 0.0307(8) 0.6638(3) 0.0488(13) Uani 0.373(5) 1 d PD A 2
H17D H 0.3082 0.0578 0.6863 0.073 Uiso 0.373(5) 1 calc PR A 2
H17E H 0.2713 -0.034 0.6576 0.073 Uiso 0.373(5) 1 calc PR A 2
H17F H 0.1695 0.0337 0.6779 0.073 Uiso 0.373(5) 1 calc PR A 2
C18B C 0.2015(13) 0.1814(8) 0.6220(6) 0.0574(19) Uani 0.373(5) 1 d PD A 2
H18D H 0.1168 0.1776 0.6314 0.086 Uiso 0.373(5) 1 calc PR A 2
H18E H 0.2082 0.2146 0.5913 0.086 Uiso 0.373(5) 1 calc PR A 2
H18F H 0.2466 0.2146 0.6469 0.086 Uiso 0.373(5) 1 calc PR A 2
C19A C 0.6175(5) 0.3543(3) 0.69176(15) 0.0631(12) Uani 0.368(6) 1 d P A 2
H19A H 0.5936 0.3162 0.7203 0.076 Uiso 0.368(6) 1 calc PR A 2
C20A C 0.5024(5) 0.4003(3) 0.67586(19) 0.0751(14) Uani 0.368(6) 1 d P A 2
H20A H 0.4702 0.4376 0.7024 0.113 Uiso 0.368(6) 1 calc PR A 2
H20B H 0.4437 0.3528 0.6668 0.113 Uiso 0.368(6) 1 calc PR A 2
H20C H 0.5185 0.4402 0.6481 0.113 Uiso 0.368(6) 1 calc PR A 2
C21A C 0.6921(14) 0.4197(9) 0.7103(4) 0.074(2) Uani 0.368(6) 1 d P A 2
H21A H 0.7292 0.4546 0.684 0.112 Uiso 0.368(6) 1 calc PR A 2
H21B H 0.7547 0.3896 0.7295 0.112 Uiso 0.368(6) 1 calc PR A 2
H21C H 0.646 0.4619 0.7308 0.112 Uiso 0.368(6) 1 calc PR A 2
C19B C 0.6175(5) 0.3543(3) 0.69176(15) 0.0631(12) Uani 0.632(6) 1 d P A 1
H19B H 0.6798 0.4041 0.6913 0.076 Uiso 0.632(6) 1 calc PR A 1
C20B C 0.5024(5) 0.4003(3) 0.67586(19) 0.0751(14) Uani 0.632(6) 1 d P A 1
H20D H 0.4356 0.3566 0.6792 0.113 Uiso 0.632(6) 1 calc PR A 1
H20E H 0.5096 0.4193 0.6421 0.113 Uiso 0.632(6) 1 calc PR A 1
H20F H 0.4872 0.4548 0.696 0.113 Uiso 0.632(6) 1 calc PR A 1
C21B C 0.6234(8) 0.3135(5) 0.7406(2) 0.074(2) Uani 0.632(6) 1 d P A 1
H21D H 0.5964 0.3593 0.7643 0.112 Uiso 0.632(6) 1 calc PR A 1
H21E H 0.7062 0.2953 0.7478 0.112 Uiso 0.632(6) 1 calc PR A 1
H21F H 0.5713 0.2589 0.7421 0.112 Uiso 0.632(6) 1 calc PR A 1
C22A C 0.8332(5) 0.2485(5) 0.6552(3) 0.0506(15) Uani 0.609(4) 1 d PD A 1
H22A H 0.8652 0.2292 0.6231 0.061 Uiso 0.609(4) 1 calc PR A 1
C23A C 0.9043(6) 0.3341(6) 0.6699(3) 0.077(2) Uani 0.609(4) 1 d PD A 1
H23A H 0.8817 0.3525 0.7027 0.115 Uiso 0.609(4) 1 calc PR A 1
H23B H 0.8867 0.3848 0.6475 0.115 Uiso 0.609(4) 1 calc PR A 1
H23C H 0.9904 0.3201 0.6689 0.115 Uiso 0.609(4) 1 calc PR A 1
C24A C 0.8541(7) 0.1677(6) 0.6889(3) 0.074(2) Uani 0.609(4) 1 d PD A 1
H24A H 0.9402 0.154 0.6904 0.111 Uiso 0.609(4) 1 calc PR A 1
H24B H 0.8109 0.1133 0.6769 0.111 Uiso 0.609(4) 1 calc PR A 1
H24C H 0.8248 0.1835 0.7212 0.111 Uiso 0.609(4) 1 calc PR A 1
C22B C 0.8045(9) 0.2329(8) 0.6799(4) 0.0506(15) Uani 0.391(4) 1 d PD A 2
H22B H 0.8553 0.2897 0.6828 0.061 Uiso 0.391(4) 1 calc PR A 2
C23B C 0.8742(10) 0.1664(9) 0.6491(5) 0.077(2) Uani 0.391(4) 1 d PD A 2
H23D H 0.9552 0.1589 0.6623 0.115 Uiso 0.391(4) 1 calc PR A 2
H23E H 0.8794 0.1906 0.6161 0.115 Uiso 0.391(4) 1 calc PR A 2
H23F H 0.8335 0.1063 0.6487 0.115 Uiso 0.391(4) 1 calc PR A 2
C24B C 0.7895(10) 0.1960(10) 0.7308(4) 0.074(2) Uani 0.391(4) 1 d PD A 2
H24D H 0.7378 0.1412 0.7302 0.111 Uiso 0.391(4) 1 calc PR A 2
H24E H 0.7528 0.2437 0.7511 0.111 Uiso 0.391(4) 1 calc PR A 2
H24F H 0.8682 0.1793 0.7439 0.111 Uiso 0.391(4) 1 calc PR A 2
H1 H 0.467(3) 0.203(3) 0.6451(13) 0.05 Uiso 1 1 d . . .

loop_
_atom_site_aniso_label
_atom_site_aniso_U_11
_atom_site_aniso_U_22
_atom_site_aniso_U_33
_atom_site_aniso_U_23
_atom_site_aniso_U_13
_atom_site_aniso_U_12
Fe1 0.0311(2) 0.0323(2) 0.0242(2) -0.00432(18) -0.00742(19) 0.00398(18)
P1 0.0572(5) 0.0194(4) 0.0384(5) 0.0069(3) -0.0249(4) -0.0081(4)
P2 0.0378(5) 0.0518(5) 0.0436(5) -0.0094(5) -0.0163(4) -0.0054(4)
C1 0.0429(18) 0.049(2) 0.0341(18) -0.0101(16) -0.0102(16) 0.0015(16)
O2 0.079(2) 0.0724(19) 0.0283(13) 0.0095(13) -0.0118(13) -0.0002(16)
C3 0.0493(19) 0.0361(17) 0.0277(16) 0.0098(14) 0.0003(16) 0.0089(16)
O4 0.0719(19) 0.0470(15) 0.0635(18) 0.0063(14) 0.0281(16) 0.0230(14)
N5 0.0479(16) 0.0271(13) 0.0340(15) 0.0037(11) -0.0219(13) -0.0067(12)
C6 0.0310(15) 0.0190(13) 0.0294(15) -0.0009(12) -0.0041(13) 0.0065(11)
C7 0.0429(17) 0.0256(14) 0.0301(16) 0.0000(13) -0.0059(14) 0.0074(13)
C8 0.0523(19) 0.0271(15) 0.0345(18) 0.0020(14) 0.0118(16) 0.0044(14)
C9 0.0447(19) 0.0330(16) 0.0403(19) -0.0040(15) 0.0179(16) -0.0065(14)
C10 0.0278(15) 0.0371(16) 0.0340(17) -0.0094(14) 0.0094(14) -0.0036(13)
C11 0.0276(14) 0.0264(14) 0.0269(15) -0.0051(12) 0.0013(12) 0.0064(12)
N12 0.0370(15) 0.067(2) 0.0483(18) -0.0055(16) 0.0024(14) -0.0267(15)
C13A 0.039(2) 0.0211(18) 0.022(2) 0.0013(17) -0.0017(18) -0.0011(19)
C14A 0.073(4) 0.028(2) 0.059(3) -0.014(3) 0.015(3) 0.000(3)
C15A 0.062(3) 0.029(2) 0.072(4) -0.010(3) -0.025(3) -0.010(2)
C13B 0.039(2) 0.0211(18) 0.022(2) 0.0013(17) -0.0017(18) -0.0011(19)
C14B 0.073(4) 0.028(2) 0.059(3) -0.014(3) 0.015(3) 0.000(3)
C15B 0.062(3) 0.029(2) 0.072(4) -0.010(3) -0.025(3) -0.010(2)
C16A 0.033(2) 0.031(3) 0.034(3) -0.004(2) 0.009(2) -0.004(2)
C17A 0.055(3) 0.055(4) 0.036(3) 0.001(2) 0.016(3) -0.004(3)
C18A 0.052(3) 0.035(4) 0.085(5) 0.010(4) 0.035(3) 0.016(4)
C16B 0.033(2) 0.031(3) 0.034(3) -0.004(2) 0.009(2) -0.004(2)
C17B 0.055(3) 0.055(4) 0.036(3) 0.001(2) 0.016(3) -0.004(3)
C18B 0.052(3) 0.035(4) 0.085(5) 0.010(4) 0.035(3) 0.016(4)
C19A 0.100(4) 0.048(2) 0.041(2) -0.0110(18) -0.016(2) -0.014(2)
C20A 0.093(3) 0.050(2) 0.082(3) -0.032(2) 0.005(3) 0.001(3)
C21A 0.119(6) 0.063(4) 0.041(3) -0.014(3) 0.010(4) -0.029(4)
C19B 0.100(4) 0.048(2) 0.041(2) -0.0110(18) -0.016(2) -0.014(2)
C20B 0.093(3) 0.050(2) 0.082(3) -0.032(2) 0.005(3) 0.001(3)
C21B 0.119(6) 0.063(4) 0.041(3) -0.014(3) 0.010(4) -0.029(4)
C22A 0.035(3) 0.075(4) 0.042(4) 0.021(3) -0.010(3) -0.029(3)
C23A 0.048(3) 0.104(5) 0.078(5) 0.030(4) -0.014(3) -0.039(4)
C24A 0.048(3) 0.106(5) 0.067(4) 0.042(4) -0.018(3) -0.015(4)
C22B 0.035(3) 0.075(4) 0.042(4) 0.021(3) -0.010(3) -0.029(3)
C23B 0.048(3) 0.104(5) 0.078(5) 0.030(4) -0.014(3) -0.039(4)
C24B 0.048(3) 0.106(5) 0.067(4) 0.042(4) -0.018(3) -0.015(4)

loop_
_atom_type_symbol
_atom_type_description
_atom_type_scat_dispersion_real
_atom_type_scat_dispersion_imag
_atom_type_scat_source
C C 0.0033 0.0016 'International Tables Vol C Tables 4.2.6.8 and 6.1.1.4'
H H 0 0 'International Tables Vol C Tables 4.2.6.8 and 6.1.1.4'
N N 0.0061 0.0033 'International Tables Vol C Tables 4.2.6.8 and 6.1.1.4'
O O 0.0106 0.006 'International Tables Vol C Tables 4.2.6.8 and 6.1.1.4'
P P 0.1023 0.0942 'International Tables Vol C Tables 4.2.6.8 and 6.1.1.4'
Fe Fe 0.3463 0.8444 'International Tables Vol C Tables 4.2.6.8 and 6.1.1.4'

loop_
_geom_angle_atom_site_label_1
_geom_angle_atom_site_label_2
_geom_angle_atom_site_label_3
_geom_angle
C1 Fe1 C3 98.77(15)
C1 Fe1 C11 171.18(14)
C3 Fe1 C11 90.04(13)
C1 Fe1 P2 97.95(12)
C3 Fe1 P2 95.69(12)
C11 Fe1 P2 81.38(9)
C1 Fe1 P1 96.76(11)
C3 Fe1 P1 99.32(12)
C11 Fe1 P1 81.39(9)
P2 Fe1 P1 157.08(4)
C1 Fe1 H1 84.4(17)
C3 Fe1 H1 176.8(17)
C11 Fe1 H1 86.8(17)
P2 Fe1 H1 84.3(16)
P1 Fe1 H1 79.8(16)
C16B P1 N5 103.5(4)
C16B P1 C13A 79.9(4)
N5 P1 C13A 107.94(18)
C16B P1 C16A 18.6(4)
N5 P1 C16A 104.03(19)
C13A P1 C16A 97.5(2)
C16B P1 C13B 110.4(4)
N5 P1 C13B 96.2(2)
C13A P1 C13B 30.8(3)
C16A P1 C13B 128.2(3)
C16B P1 Fe1 130.2(4)
N5 P1 Fe1 104.72(10)
C13A P1 Fe1 127.16(16)
C16A P1 Fe1 113.47(18)
C13B P1 Fe1 106.3(2)
N12 P2 C19A 104.04(19)
N12 P2 C22B 117.6(3)
C19A P2 C22B 95.3(4)
N12 P2 C22A 94.0(2)
C19A P2 C22A 107.9(3)
C22B P2 C22A 24.2(3)
N12 P2 Fe1 104.34(11)
C19A P2 Fe1 120.17(16)
C22B P2 Fe1 115.5(4)
C22A P2 Fe1 121.2(2)
O2 C1 Fe1 178.8(3)
O4 C3 Fe1 178.8(3)
C6 N5 P1 115.4(2)
C6 N5 H5 122.3
P1 N5 H5 122.3
C11 C6 C7 122.0(3)
C11 C6 N5 115.6(3)
C7 C6 N5 122.4(3)
C8 C7 C6 118.9(3)
C8 C7 H7 120.6
C6 C7 H7 120.6
C7 C8 C9 120.9(3)
C7 C8 H8 119.6
C9 C8 H8 119.6
C8 C9 C10 119.0(3)
C8 C9 H9 120.5
C10 C9 H9 120.5
C9 C10 C11 121.9(3)
C9 C10 N12 122.6(3)
C11 C10 N12 115.5(3)
C6 C11 C10 117.4(3)
C6 C11 Fe1 121.7(2)
C10 C11 Fe1 120.9(2)
C10 N12 P2 114.8(2)
C10 N12 H12 122.6
P2 N12 H12 122.6
C14A C13A C15A 108.7(5)
C14A C13A P1 108.4(4)
C15A C13A P1 115.1(4)
C14A C13A H13A 108.2
C15A C13A H13A 108.2
P1 C13A H13A 108.2
C14B C13B C15B 113.0(7)
C14B C13B P1 111.9(5)
C15B C13B P1 110.2(6)
C14B C13B H13B 107.1
C15B C13B H13B 107.1
P1 C13B H13B 107.1
C13B C14B H14D 109.5
C13B C14B H14E 109.5
H14D C14B H14E 109.5
C13B C14B H14F 109.5
H14D C14B H14F 109.5
H14E C14B H14F 109.5
C13B C15B H15D 109.5
C13B C15B H15E 109.5
H15D C15B H15E 109.5
C13B C15B H15F 109.5
H15D C15B H15F 109.5
H15E C15B H15F 109.5
C18A C16A C17A 111.6(6)
C18A C16A P1 111.1(4)
C17A C16A P1 111.2(4)
C18A C16A H16A 107.6
C17A C16A H16A 107.6
P1 C16A H16A 107.6
C18B C16B C17B 112.2(9)
C18B C16B P1 109.4(8)
C17B C16B P1 111.0(7)
C18B C16B H16B 108
C17B C16B H16B 108
P1 C16B H16B 108
C16B C17B H17D 109.5
C16B C17B H17E 109.5
H17D C17B H17E 109.5
C16B C17B H17F 109.5
H17D C17B H17F 109.5
H17E C17B H17F 109.5
C16B C18B H18D 109.5
C16B C18B H18E 109.5
H18D C18B H18E 109.5
C16B C18B H18F 109.5
H18D C18B H18F 109.5
H18E C18B H18F 109.5
C21A C19A C20A 108.9(7)
C21A C19A P2 122.9(7)
C20A C19A P2 110.4(3)
C21A C19A H19A 104.3
C20A C19A H19A 104.3
P2 C19A H19A 104.3
C19A C20A H20A 109.5
C19A C20A H20B 109.5
H20A C20A H20B 109.5
C19A C20A H20C 109.5
H20A C20A H20C 109.5
H20B C20A H20C 109.5
C19A C21A H21A 109.5
C19A C21A H21B 109.5
H21A C21A H21B 109.5
C19A C21A H21C 109.5
H21A C21A H21C 109.5
H21B C21A H21C 109.5
C24A C22A C23A 112.4(6)
C24A C22A P2 110.3(4)
C23A C22A P2 114.8(6)
C24A C22A H22A 106.2
C23A C22A H22A 106.2
P2 C22A H22A 106.2
C23B C22B C24B 111.2(11)
C23B C22B P2 108.7(8)
C24B C22B P2 117.8(7)
C23B C22B H22B 106.1
C24B C22B H22B 106.1
P2 C22B H22B 106.1
C22B C23B H23D 109.5
C22B C23B H23E 109.5
H23D C23B H23E 109.5
C22B C23B H23F 109.5
H23D C23B H23F 109.5
H23E C23B H23F 109.5
C22B C24B H24D 109.5
C22B C24B H24E 109.5
H24D C24B H24E 109.5
C22B C24B H24F 109.5
H24D C24B H24F 109.5
H24E C24B H24F 109.5

loop_
_geom_bond_atom_site_label_1
_geom_bond_atom_site_label_2
_geom_bond_distance
Fe1 C1 1.768(4)
Fe1 C3 1.780(3)
Fe1 C11 2.019(3)
Fe1 P2 2.1928(10)
Fe1 P1 2.1982(9)
Fe1 H1 1.25(4)
P1 C16B 1.589(10)
P1 N5 1.685(3)
P1 C13A 1.833(5)
P1 C16A 1.997(6)
P1 C13B 2.001(8)
P2 N12 1.677(3)
P2 C19A 1.844(4)
P2 C22B 1.867(10)
P2 C22A 1.895(6)
C1 O2 1.150(4)
C3 O4 1.145(4)
N5 C6 1.407(4)
N5 H5 0.88
C6 C11 1.388(4)
C6 C7 1.399(4)
C7 C8 1.382(4)
C7 H7 0.95
C8 C9 1.386(5)
C8 H8 0.95
C9 C10 1.392(5)
C9 H9 0.95
C10 C11 1.394(4)
C10 N12 1.410(4)
N12 H12 0.88
C13A C14A 1.503(8)
C13A C15A 1.535(7)
C13A H13A 1
C14A H14A 0.98
C14A H14B 0.98
C14A H14C 0.98
C15A H15A 0.98
C15A H15B 0.98
C15A H15C 0.98
C13B C14B 1.512(11)
C13B C15B 1.520(10)
C13B H13B 1
C14B H14D 0.98
C14B H14E 0.98
C14B H14F 0.98
C15B H15D 0.98
C15B H15E 0.98
C15B H15F 0.98
C16A C18A 1.512(8)
C16A C17A 1.527(7)
C16A H16A 1
C17A H17A 0.98
C17A H17B 0.98
C17A H17C 0.98
C18A H18A 0.98
C18A H18B 0.98
C18A H18C 0.98
C16B C18B 1.514(12)
C16B C17B 1.530(11)
C16B H16B 1
C17B H17D 0.98
C17B H17E 0.98
C17B H17F 0.98
C18B H18D 0.98
C18B H18E 0.98
C18B H18F 0.98
C19A C21A 1.359(12)
C19A C20A 1.511(7)
C19A H19A 1
C20A H20A 0.98
C20A H20B 0.98
C20A H20C 0.98
C21A H21A 0.98
C21A H21B 0.98
C21A H21C 0.98
C21B H21D 0.98
C21B H21E 0.98
C21B H21F 0.98
C22A C24A 1.514(9)
C22A C23A 1.524(9)
C22A H22A 1
C23A H23A 0.98
C23A H23B 0.98
C23A H23C 0.98
C24A H24A 0.98
C24A H24B 0.98
C24A H24C 0.98
C22B C23B 1.503(15)
C22B C24B 1.518(12)
C22B H22B 1
C23B H23D 0.98
C23B H23E 0.98
C23B H23F 0.98
C24B H24D 0.98
C24B H24E 0.98
C24B H24F 0.98

loop_
_geom_torsion_atom_site_label_1
_geom_torsion_atom_site_label_2
_geom_torsion_atom_site_label_3
_geom_torsion_atom_site_label_4
_geom_torsion
C1 Fe1 P1 C16B 56.7(5)
C3 Fe1 P1 C16B 156.8(5)
C11 Fe1 P1 C16B -114.6(5)
P2 Fe1 P1 C16B -73.0(5)
C1 Fe1 P1 N5 179.22(16)
C3 Fe1 P1 N5 -80.70(15)
C11 Fe1 P1 N5 7.92(13)
P2 Fe1 P1 N5 49.56(17)
C1 Fe1 P1 C13A -54.0(2)
C3 Fe1 P1 C13A 46.1(2)
C11 Fe1 P1 C13A 134.7(2)
P2 Fe1 P1 C13A 176.3(2)
C1 Fe1 P1 C16A 66.4(2)
C3 Fe1 P1 C16A 166.5(2)
C11 Fe1 P1 C16A -104.86(19)
P2 Fe1 P1 C16A -63.2(2)
C1 Fe1 P1 C13B -79.6(3)
C3 Fe1 P1 C13B 20.5(2)
C11 Fe1 P1 C13B 109.1(2)
P2 Fe1 P1 C13B 150.7(2)
C1 Fe1 P2 N12 175.62(17)
C3 Fe1 P2 N12 75.92(16)
C11 Fe1 P2 N12 -13.26(14)
P1 Fe1 P2 N12 -54.91(17)
C1 Fe1 P2 C19A -68.4(2)
C3 Fe1 P2 C19A -168.09(19)
C11 Fe1 P2 C19A 102.73(18)
P1 Fe1 P2 C19A 61.1(2)
C1 Fe1 P2 C22B 45.0(4)
C3 Fe1 P2 C22B -54.7(4)
C11 Fe1 P2 C22B -143.9(4)
P1 Fe1 P2 C22B 174.4(4)
C1 Fe1 P2 C22A 71.8(3)
C3 Fe1 P2 C22A -27.9(3)
C11 Fe1 P2 C22A -117.1(3)
P1 Fe1 P2 C22A -158.8(3)
C3 Fe1 C1 O2 18E1(10)
C11 Fe1 C1 O2 -5(18)
P2 Fe1 C1 O2 80(18)
P1 Fe1 C1 O2 -82(18)
C1 Fe1 C3 O4 -46(16)
C11 Fe1 C3 O4 134(16)
P2 Fe1 C3 O4 53(16)
P1 Fe1 C3 O4 -145(16)
C16B P1 N5 C6 127.2(4)
C13A P1 N5 C6 -149.2(3)
C16A P1 N5 C6 108.0(3)
C13B P1 N5 C6 -120.0(3)
Fe1 P1 N5 C6 -11.4(2)
P1 N5 C6 C11 8.8(4)
P1 N5 C6 C7 -170.7(2)
C11 C6 C7 C8 -0.5(4)
N5 C6 C7 C8 178.9(3)
C6 C7 C8 C9 0.1(5)
C7 C8 C9 C10 0.3(5)
C8 C9 C10 C11 -0.4(5)
C8 C9 C10 N12 -179.9(3)
C7 C6 C11 C10 0.4(4)
N5 C6 C11 C10 -179.0(3)
C7 C6 C11 Fe1 178.4(2)
N5 C6 C11 Fe1 -1.0(4)
C9 C10 C11 C6 0.1(4)
N12 C10 C11 C6 179.6(3)
C9 C10 C11 Fe1 -178.0(2)
N12 C10 C11 Fe1 1.6(4)
C1 Fe1 C11 C6 -83.4(9)
C3 Fe1 C11 C6 94.5(3)
P2 Fe1 C11 C6 -169.7(2)
P1 Fe1 C11 C6 -4.9(2)
C1 Fe1 C11 C10 94.5(9)
C3 Fe1 C11 C10 -87.5(3)
P2 Fe1 C11 C10 8.2(2)
P1 Fe1 C11 C10 173.0(2)
C9 C10 N12 P2 165.1(3)
C11 C10 N12 P2 -14.4(4)
C19A P2 N12 C10 -107.9(3)
C22B P2 N12 C10 148.3(5)
C22A P2 N12 C10 142.5(3)
Fe1 P2 N12 C10 18.8(3)
C16B P1 C13A C14A 171.1(6)
N5 P1 C13A C14A 70.0(4)
C16A P1 C13A C14A 177.4(4)
C13B P1 C13A C14A -1.3(5)
Fe1 P1 C13A C14A -55.5(5)
C16B P1 C13A C15A 49.1(6)
N5 P1 C13A C15A -51.9(5)
C16A P1 C13A C15A 55.5(5)
C13B P1 C13A C15A -123.2(7)
Fe1 P1 C13A C15A -177.4(4)
C16B P1 C13B C14B -86.8(7)
N5 P1 C13B C14B 166.3(6)
C13A P1 C13B C14B -78.8(7)
C16A P1 C13B C14B -80.4(7)
Fe1 P1 C13B C14B 58.9(6)
C16B P1 C13B C15B 39.8(7)
N5 P1 C13B C15B -67.1(6)
C13A P1 C13B C15B 47.9(6)
C16A P1 C13B C15B 46.3(7)
Fe1 P1 C13B C15B -174.5(6)
C16B P1 C16A C18A -142.2(14)
N5 P1 C16A C18A -51.6(5)
C13A P1 C16A C18A -162.2(5)
C13B P1 C16A C18A -161.4(5)
Fe1 P1 C16A C18A 61.6(5)
C16B P1 C16A C17A 92.8(13)
N5 P1 C16A C17A -176.5(4)
C13A P1 C16A C17A 72.8(4)
C13B P1 C16A C17A 73.7(5)
Fe1 P1 C16A C17A -63.3(4)
N5 P1 C16B C18B -61.2(9)
C13A P1 C16B C18B -167.4(9)
C16A P1 C16B C18B 32.7(12)
C13B P1 C16B C18B -163.3(8)
Fe1 P1 C16B C18B 61.8(10)
N5 P1 C16B C17B 174.4(6)
C13A P1 C16B C17B 68.2(7)
C16A P1 C16B C17B -91.7(15)
C13B P1 C16B C17B 72.4(8)
Fe1 P1 C16B C17B -62.6(8)
N12 P2 C19A C21A -71.2(8)
C22B P2 C19A C21A 48.9(8)
C22A P2 C19A C21A 27.8(8)
Fe1 P2 C19A C21A 172.6(7)
N12 P2 C19A C20A 59.4(4)
C22B P2 C19A C20A 179.6(4)
C22A P2 C19A C20A 158.4(4)
Fe1 P2 C19A C20A -56.7(4)
N12 P2 C22A C24A -161.4(6)
C19A P2 C22A C24A 92.4(6)
C22B P2 C22A C24A 31.1(10)
Fe1 P2 C22A C24A -52.0(7)
N12 P2 C22A C23A 70.3(5)
C19A P2 C22A C23A -35.8(6)
C22B P2 C22A C23A -97.1(13)
Fe1 P2 C22A C23A 179.8(4)
N12 P2 C22B C23B -65.9(8)
C19A P2 C22B C23B -174.8(7)
C22A P2 C22B C23B -51.8(10)
Fe1 P2 C22B C23B 58.1(8)
N12 P2 C22B C24B 166.5(8)
C19A P2 C22B C24B 57.6(10)
C22A P2 C22B C24B -179.4(18)
Fe1 P2 C22B C24B -69.5(10)
